data_2015120
loop_
_publ_author_name
'Chen, Xuean'
'Xue, Hai-Ping'
'Chang, Xi-Nan'
'Zang, He-Gui'
'Xiao, Wei-Qiang'

_publ_section_title
;
 Gallium tris(iodate), Ga(IO~3~)~3~
;
_journal_coeditor_code EM1002
_journal_issue 11
_journal_name_full 'Acta Crystallographica Section C'
_journal_page_first i109
_journal_page_last i110
_journal_paper_doi 10.1107/S0108270105029835
_journal_volume 61
_journal_year 2005
_chemical_formula_iupac 'Ga (I1 O3)3'
_chemical_formula_moiety 'Ga I3 O9'
_chemical_formula_sum 'Ga I3 O9'
_chemical_formula_weight 594.42
_chemical_name_systematic
;
Gallium tris(iodate)
;
_space_group_IT_number 173
_symmetry_cell_setting hexagonal
_symmetry_space_group_name_Hall 'P 6c'
_symmetry_space_group_name_H-M 'P 63'
_atom_sites_solution_primary direct
_atom_sites_solution_secondary difmap
_cell_angle_alpha 90.00
_cell_angle_beta 90.00
_cell_angle_gamma 120.00
_cell_formula_units_Z 2
_cell_length_a 9.0924(5)
_cell_length_b 9.0924(5)
_cell_length_c 5.2862(8)
_cell_measurement_reflns_used 25
_cell_measurement_temperature 290
_cell_measurement_theta_max 22.15
_cell_measurement_theta_min 20.14
_cell_volume 378.47(6)
_computing_cell_refinement 'Rigaku/AFC Diffractometer Control Software'
_computing_data_collection 'Rigaku/AFC Diffractometer Control Software (Rigaku Corporation, 1994)'
_computing_data_reduction 'Rigaku/AFC Diffractometer Control Software'
_computing_molecular_graphics 'ATOMS (Dowty, 1999)'
_computing_publication_material SHELXL97
_computing_structure_refinement 'SHELXL97 (Sheldrick, 1997)'
_computing_structure_solution 'SHELXS97 (Sheldrick, 1997)'
_diffrn_ambient_temperature 290
_diffrn_measured_fraction_theta_full 1.000
_diffrn_measured_fraction_theta_max 1.000
_diffrn_measurement_device_type 'Rigaku AFC-7R'
_diffrn_measurement_method 2\q-\w
_diffrn_radiation_monochromator graphite
_diffrn_radiation_source 'fine-focus sealed tube'
_diffrn_radiation_type MoK\a
_diffrn_radiation_wavelength 0.71073
_diffrn_reflns_av_R_equivalents 0.0329
_diffrn_reflns_av_sigmaI/netI 0.0241
_diffrn_reflns_limit_h_max 13
_diffrn_reflns_limit_h_min 0
_diffrn_reflns_limit_k_max 11
_diffrn_reflns_limit_k_min -13
_diffrn_reflns_limit_l_max 7
_diffrn_reflns_limit_l_min -7
_diffrn_reflns_number 2720
_diffrn_reflns_theta_full 32.52
_diffrn_reflns_theta_max 32.52
_diffrn_reflns_theta_min 2.59
_diffrn_standards_decay_% +-0.85
_diffrn_standards_interval_count 150
_diffrn_standards_interval_time 120
_diffrn_standards_number 3
_exptl_absorpt_coefficient_mu 15.897
_exptl_absorpt_correction_T_max 0.210
_exptl_absorpt_correction_T_min 0.150
_exptl_absorpt_correction_type psi-scan
_exptl_absorpt_process_details '(Kopfman & Huber, 1968)'
_exptl_crystal_colour colorless
_exptl_crystal_density_diffrn 5.216
_exptl_crystal_density_method 'not measured'
_exptl_crystal_description prism
_exptl_crystal_F_000 524
_exptl_crystal_size_max 0.2
_exptl_crystal_size_mid 0.1
_exptl_crystal_size_min 0.1
_refine_diff_density_max 0.634
_refine_diff_density_min -1.025
_refine_ls_abs_structure_details 'Flack (1983), 412 Friedel pairs'
_refine_ls_abs_structure_Flack 0.01(2)
_refine_ls_extinction_coef 0.0907(19)
_refine_ls_extinction_expression Fc^*^=kFc[1+0.001xFc^2^\l^3^/sin(2\q)]^-1/4^
_refine_ls_extinction_method SHELXL97
_refine_ls_goodness_of_fit_ref 1.271
_refine_ls_matrix_type full
_refine_ls_number_parameters 41
_refine_ls_number_reflns 913
_refine_ls_number_restraints 1
_refine_ls_restrained_S_all 1.270
_refine_ls_R_factor_all 0.0166
_refine_ls_R_factor_gt 0.0158
_refine_ls_shift/su_max 0.001
_refine_ls_shift/su_mean 0.000
_refine_ls_structure_factor_coef Fsqd
_refine_ls_weighting_details 'calc w=1/[\s^2^(Fo^2^)+(0.013P)^2^+0.3153P] where P=(Fo^2^+2Fc^2^)/3'
_refine_ls_weighting_scheme calc
_refine_ls_wR_factor_gt 0.0365
_refine_ls_wR_factor_ref 0.0367
_reflns_number_gt 902
_reflns_number_total 913
_reflns_threshold_expression I>2\s(I)
_cod_data_source_file em1002.cif
_cod_data_source_block I
_cod_database_code 2015120

loop_
_symmetry_equiv_pos_as_xyz
'x, y, z'
'-y, x-y, z'
'-x+y, -x, z'
'-x, -y, z+1/2'
'y, -x+y, z+1/2'
'x-y, x, z+1/2'

loop_
_atom_site_label
_atom_site_fract_x
_atom_site_fract_y
_atom_site_fract_z
_atom_site_U_iso_or_equiv
_atom_site_adp_type
_atom_site_calc_flag
_atom_site_refinement_flags
_atom_site_occupancy
_atom_site_disorder_assembly
_atom_site_disorder_group
_atom_site_type_symbol
Ga1 0.6667 0.3333 0.39431(10) 0.00503(11) Uani d S 1 . . Ga
I1 0.68630(2) 0.662936(19) 0.75374(7) 0.00592(7) Uani d . 1 . . I
O1 0.5772(3) 0.4499(3) 0.6077(5) 0.0094(4) Uani d . 1 . . O
O2 0.8307(3) 0.7799(3) 0.5055(6) 0.0154(5) Uani d . 1 . . O
O3 0.5221(3) 0.7137(3) 0.6667(4) 0.0077(4) Uani d . 1 . . O

loop_
_atom_site_aniso_label
_atom_site_aniso_U_11
_atom_site_aniso_U_22
_atom_site_aniso_U_33
_atom_site_aniso_U_12
_atom_site_aniso_U_13
_atom_site_aniso_U_23
Ga1 0.00420(14) 0.00420(14) 0.0067(2) 0.00210(7) 0.000 0.000
I1 0.00570(9) 0.00658(9) 0.00658(9) 0.00388(6) -0.00030(12) -0.00149(7)
O1 0.0094(10) 0.0057(9) 0.0130(10) 0.0037(8) 0.0017(9) -0.0022(8)
O2 0.0126(11) 0.0134(11) 0.0186(12) 0.0052(9) 0.0104(9) 0.0032(10)
O3 0.0073(10) 0.0115(11) 0.0079(8) 0.0074(9) 0.0006(7) 0.0006(7)

loop_
_atom_type_symbol
_atom_type_description
_atom_type_scat_dispersion_real
_atom_type_scat_dispersion_imag
_atom_type_scat_source
O O 0.0106 0.0060 'International Tables Vol C Tables 4.2.6.8 and 6.1.1.4'
Ga Ga 0.2307 1.6083 'International Tables Vol C Tables 4.2.6.8 and 6.1.1.4'
I I -0.4742 1.8119 'International Tables Vol C Tables 4.2.6.8 and 6.1.1.4'

loop_
_geom_angle_atom_site_label_1
_geom_angle_atom_site_label_2
_geom_angle_atom_site_label_3
_geom_angle_site_symmetry_1
_geom_angle_site_symmetry_3
_geom_angle
_geom_angle_publ_flag
O3 Ga1 O3 5_554 6_654 86.28(10) no
O3 Ga1 O3 5_554 4_664 86.28(10) yes
O3 Ga1 O3 6_654 4_664 86.28(10) no
O3 Ga1 O1 5_554 3_665 98.46(10) yes
O3 Ga1 O1 6_654 3_665 85.24(10) yes
O3 Ga1 O1 4_664 3_665 169.98(10) yes
O3 Ga1 O1 5_554 2_655 85.24(10) no
O3 Ga1 O1 6_654 2_655 169.98(10) no
O3 Ga1 O1 4_664 2_655 98.46(10) no
O1 Ga1 O1 3_665 2_655 90.75(11) yes
O3 Ga1 O1 5_554 . 169.98(10) no
O3 Ga1 O1 6_654 . 98.46(10) no
O3 Ga1 O1 4_664 . 85.24(10) no
O1 Ga1 O1 3_665 . 90.75(11) no
O1 Ga1 O1 2_655 . 90.75(11) no
O2 I1 O3 . . 96.61(12) yes
O2 I1 O1 . . 99.61(12) yes
O3 I1 O1 . . 94.68(11) yes
I1 O1 Ga1 . . 130.58(13) yes
I1 O3 Ga1 . 4_665 121.80(12) yes

loop_
_geom_bond_atom_site_label_1
_geom_bond_atom_site_label_2
_geom_bond_site_symmetry_2
_geom_bond_distance
_geom_bond_publ_flag
Ga1 O3 5_554 1.960(2) yes
Ga1 O3 6_654 1.960(2) no
Ga1 O3 4_664 1.960(2) no
Ga1 O1 3_665 1.980(2) no
Ga1 O1 2_655 1.980(2) no
Ga1 O1 . 1.980(2) yes
I1 O2 . 1.783(3) yes
I1 O3 . 1.828(2) yes
I1 O1 . 1.847(2) yes
